data_7250612
loop_
_publ_author_name
'Wang, Xu'
'Fan, BinBin'
'Chen, Jing'
'Du, Jing'
'Pan, Dahai'

_publ_section_title
;
 Nanocage-based {SnEr2}-organic framework for high catalytic performance
 in cycloaddition of CO2 with epoxides and Knoevenagel condensation
;
_journal_issue 27
_journal_name_full 'RSC Advances'
_journal_page_first 21914
_journal_page_last 21921
_journal_paper_doi 10.1039/D5RA02661J
_journal_volume 15
_journal_year 2025
_chemical_formula_sum 'C0.98 H0.98 Ca0.02 Er0 N0.98 O0.98 Sn0.02'
_chemical_formula_weight 45.54
_space_group_IT_number 2
_space_group_name_Hall '-P 1'
_space_group_name_H-M_alt 'P -1'
_atom_sites_solution_hydrogens geom
_atom_sites_solution_primary direct
_atom_sites_solution_secondary difmap
_audit_block_doi 10.5517/ccdc.csd.cc2my9d9
_audit_creation_method SHELXL-97
_audit_update_record
;
2025-04-05 deposited with the CCDC.	2025-06-30 downloaded from the CCDC.
;
_cell_angle_alpha 96.344(5)
_cell_angle_beta 90.243(5)
_cell_angle_gamma 104.661(5)
_cell_formula_units_Z 46
_cell_length_a 9.3094(15)
_cell_length_b 15.956(3)
_cell_length_c 28.392(5)
_cell_measurement_temperature 273(2)
_cell_volume 4052.8(12)
_computing_structure_refinement 'SHELXL-97 (Sheldrick, 1997)'
_computing_structure_solution 'SHELXS-97 (Sheldrick, 1990)'
_diffrn_ambient_temperature 273(2)
_diffrn_measured_fraction_theta_full 0.991
_diffrn_measured_fraction_theta_max 0.991
_diffrn_radiation_monochromator graphite
_diffrn_radiation_source 'fine-focus sealed tube'
_diffrn_radiation_type MoK\a
_diffrn_radiation_wavelength 0.71073
_diffrn_reflns_av_R_equivalents 0.1036
_diffrn_reflns_av_sigmaI/netI 0.1273
_diffrn_reflns_limit_h_max 10
_diffrn_reflns_limit_h_min -12
_diffrn_reflns_limit_k_max 21
_diffrn_reflns_limit_k_min -21
_diffrn_reflns_limit_l_max 37
_diffrn_reflns_limit_l_min -37
_diffrn_reflns_number 61107
_diffrn_reflns_theta_full 28.41
_diffrn_reflns_theta_max 28.41
_diffrn_reflns_theta_min 2.31
_exptl_absorpt_coefficient_mu 0.254
_exptl_crystal_density_diffrn 0.858
_exptl_crystal_density_method 'not measured'
_exptl_crystal_F_000 1060
_refine_diff_density_max 8.246
_refine_diff_density_min -3.690
_refine_diff_density_rms 0.444
_refine_ls_extinction_method none
_refine_ls_goodness_of_fit_ref 1.691
_refine_ls_hydrogen_treatment mixed
_refine_ls_matrix_type full
_refine_ls_number_parameters 757
_refine_ls_number_reflns 20216
_refine_ls_number_restraints 0
_refine_ls_restrained_S_all 1.691
_refine_ls_R_factor_all 0.2222
_refine_ls_R_factor_gt 0.1646
_refine_ls_shift/su_max 0.090
_refine_ls_shift/su_mean 0.003
_refine_ls_structure_factor_coef Fsqd
_refine_ls_weighting_details 'calc w=1/[\s^2^(Fo^2^)+(0.2000P)^2^+0.0000P] where P=(Fo^2^+2Fc^2^)/3'
_refine_ls_weighting_scheme calc
_refine_ls_wR_factor_gt 0.4616
_refine_ls_wR_factor_ref 0.4918
_reflns_number_gt 12194
_reflns_number_total 20216
_reflns_threshold_expression >2sigma(I)
_cod_data_source_file d5ra02661j2.cif
_cod_data_source_block z
_cod_database_code 7250612

loop_
_symmetry_equiv_pos_as_xyz
'x, y, z'
'-x, -y, -z'

loop_
_atom_site_label
_atom_site_type_symbol
_atom_site_fract_x
_atom_site_fract_y
_atom_site_fract_z
_atom_site_U_iso_or_equiv
_atom_site_adp_type
_atom_site_occupancy
_atom_site_symmetry_multiplicity
_atom_site_calc_flag
_atom_site_refinement_flags
_atom_site_disorder_assembly
_atom_site_disorder_group
C1 C 0.426(2) 0.6089(13) 0.2879(8) 0.037(5) Uani 1 1 d . . .
C2 C 0.521(2) 0.6852(13) 0.3221(7) 0.037(5) Uani 1 1 d . . .
C3 C 0.600(4) 0.773(2) 0.3062(9) 0.072(9) Uani 1 1 d . . .
C4 C 0.671(3) 0.8295(15) 0.3350(10) 0.060(7) Uani 1 1 d . . .
C5 C 0.690(5) 0.8227(16) 0.3821(9) 0.095(13) Uani 1 1 d . . .
C6 C 0.607(4) 0.7467(17) 0.4013(10) 0.072(9) Uani 1 1 d . . .
C7 C 0.532(2) 0.6757(14) 0.3709(7) 0.038(5) Uani 1 1 d . . .
C8 C 0.794(8) 0.933(3) 0.3248(16) 0.16(3) Uani 1 1 d . . .
C9 C 0.381(3) 0.6010(14) 0.4320(7) 0.043(5) Uani 1 1 d . . .
C10 C 0.457(3) 0.5958(14) 0.3910(7) 0.040(5) Uani 1 1 d . . .
C11 C 0.426(2) 0.4475(12) 0.3896(7) 0.033(4) Uani 1 1 d . . .
C12 C 0.346(2) 0.4441(13) 0.4296(7) 0.037(5) Uani 1 1 d . . .
C13 C 0.317(3) 0.5213(16) 0.4522(8) 0.046(5) Uani 1 1 d . . .
C14 C 0.473(2) 0.3706(14) 0.3689(7) 0.038(5) Uani 1 1 d . . .
C15 C 0.478(2) 0.3469(16) 0.3214(8) 0.046(5) Uani 1 1 d . . .
C16 C 0.553(2) 0.2831(13) 0.3056(9) 0.043(5) Uani 1 1 d . . .
C17 C 0.619(2) 0.2432(15) 0.3379(9) 0.048(5) Uani 1 1 d . . .
C18 C 0.617(4) 0.2645(17) 0.3853(9) 0.062(7) Uani 1 1 d . . .
C19 C 0.536(3) 0.3309(17) 0.4041(9) 0.056(7) Uani 1 1 d . . .
C20 C 0.710(3) 0.1764(15) 0.3204(10) 0.059(7) Uani 1 1 d . . .
C21 C 0.235(2) 0.5258(13) 0.4983(7) 0.034(4) Uani 1 1 d . . .
C22 C 0.252(3) 0.4697(15) 0.5307(7) 0.048(6) Uani 1 1 d . . .
C23 C 0.183(2) 0.4722(15) 0.5741(8) 0.041(5) Uani 1 1 d . . .
C24 C 0.099(3) 0.5297(16) 0.5842(8) 0.047(5) Uani 1 1 d . . .
C25 C 0.090(3) 0.5955(16) 0.5546(7) 0.044(5) Uani 1 1 d . . .
C26 C 0.162(3) 0.5920(17) 0.5103(8) 0.052(6) Uani 1 1 d . . .
C27 C 0.033(2) 0.5380(17) 0.6326(8) 0.048(6) Uani 1 1 d . . .
C28 C 0.396(2) 0.3819(11) 0.2856(7) 0.028(4) Uani 1 1 d . . .
C29 C -0.182(3) 0.3610(15) 0.2071(8) 0.045(5) Uani 1 1 d . . .
C30 C -0.154(2) 0.2968(13) 0.1692(7) 0.039(5) Uani 1 1 d . . .
C31 C -0.126(2) 0.3103(11) 0.1223(7) 0.033(4) Uani 1 1 d . . .
C32 C -0.103(3) 0.2460(14) 0.0877(8) 0.050(6) Uani 1 1 d . . .
C33 C -0.101(4) 0.1622(17) 0.1008(9) 0.063(7) Uani 1 1 d . . .
C34 C -0.140(2) 0.1428(13) 0.1480(8) 0.043(5) Uani 1 1 d . . .
C35 C -0.160(2) 0.2123(14) 0.1824(9) 0.046(5) Uani 1 1 d . . .
C36 C -0.153(4) 0.0562(14) 0.1636(10) 0.064(8) Uani 1 1 d . . .
C37 C -0.121(2) 0.3980(13) 0.1048(7) 0.034(4) Uani 1 1 d . . .
C38 C -0.198(2) 0.3985(13) 0.0640(7) 0.040(5) Uani 1 1 d . . .
C39 C -0.186(2) 0.4786(13) 0.0464(7) 0.036(4) Uani 1 1 d . . .
C40 C -0.090(2) 0.5518(13) 0.0713(6) 0.035(4) Uani 1 1 d . . .
C41 C -0.022(2) 0.5411(13) 0.1109(7) 0.036(4) Uani 1 1 d . . .
C42 C 0.096(2) 0.6218(13) 0.1368(7) 0.037(5) Uani 1 1 d . . .
C43 C 0.202(3) 0.6749(17) 0.1105(10) 0.062(7) Uani 1 1 d . . .
C44 C 0.310(3) 0.7437(16) 0.1322(9) 0.063(7) Uani 1 1 d . . .
C45 C 0.309(3) 0.7670(16) 0.1816(9) 0.048(5) Uani 1 1 d . . .
C46 C 0.204(3) 0.7147(14) 0.2061(8) 0.049(6) Uani 1 1 d . . .
C47 C 0.0936(19) 0.6456(11) 0.1842(7) 0.029(4) Uani 1 1 d . . .
C48 C -0.026(2) 0.5963(12) 0.2142(8) 0.036(5) Uani 1 1 d . . .
C49 C 0.409(4) 0.8421(18) 0.2020(10) 0.085(12) Uani 1 1 d . . .
C50 C -0.266(2) 0.4857(14) 0.0010(7) 0.036(4) Uani 1 1 d . . .
C51 C -0.404(2) 0.4197(13) -0.0136(7) 0.040(5) Uani 1 1 d . . .
C52 C -0.477(3) 0.4213(15) -0.0550(7) 0.044(5) Uani 1 1 d . . .
C53 C -0.410(3) 0.4912(17) -0.0837(7) 0.047(6) Uani 1 1 d . . .
C54 C -0.283(2) 0.5517(14) -0.0714(7) 0.041(5) Uani 1 1 d . . .
C55 C -0.212(3) 0.5481(18) -0.0278(7) 0.050(6) Uani 1 1 d . . .
C56 C -0.486(2) 0.4871(14) -0.1315(7) 0.038(5) Uani 1 1 d . . .
C72 C 0.1699(18) 0.4408(12) 0.2024(5) 0.024(4) Uani 1 1 d . . .
N1 N 0.482(2) 0.5211(11) 0.3701(6) 0.042(4) Uani 1 1 d . . .
N2 N -0.029(2) 0.4690(11) 0.1279(6) 0.040(4) Uani 1 1 d . . .
O1 O 0.2650(15) 0.3847(9) 0.2948(5) 0.040(3) Uani 1 1 d . . .
O2 O 0.454(2) 0.4037(11) 0.2494(5) 0.054(4) Uani 1 1 d . . .
O3 O 0.2981(17) 0.5781(12) 0.3010(6) 0.059(5) Uani 1 1 d . . .
O4 O 0.4840(18) 0.6001(10) 0.2486(5) 0.043(4) Uani 1 1 d . . .
O5 O 0.726(2) 0.9262(15) 0.2766(8) 0.085(7) Uani 1 1 d . . .
O6 O 0.904(5) 0.972(3) 0.3391(11) 0.159(19) Uani 1 1 d . . .
O7 O 0.790(3) 0.1653(15) 0.3518(9) 0.099(8) Uani 1 1 d . . .
O8 O 0.684(2) 0.1405(9) 0.2793(6) 0.060(5) Uani 1 1 d . . .
O9 O -0.040(2) 0.5895(14) 0.6462(6) 0.069(6) Uani 1 1 d . . .
O10 O 0.036(2) 0.4767(11) 0.6588(5) 0.056(4) Uani 1 1 d . . .
O11 O -0.1080(19) 0.3710(10) 0.2465(5) 0.049(4) Uani 1 1 d . . .
O12 O -0.2634(18) 0.4075(11) 0.1984(6) 0.057(5) Uani 1 1 d . . .
O13 O 0.0130(17) 0.5632(9) 0.2491(4) 0.038(3) Uani 1 1 d . . .
O14 O -0.1510(16) 0.5956(10) 0.2042(5) 0.045(4) Uani 1 1 d . . .
O15 O -0.2192(18) 0.0379(9) 0.2002(5) 0.043(4) Uani 1 1 d . . .
O16 O -0.104(4) 0.0077(14) 0.1379(9) 0.121(12) Uani 1 1 d . . .
O17 O -0.6015(18) 0.4312(11) -0.1454(5) 0.050(4) Uani 1 1 d . . .
O18 O -0.4354(16) 0.5501(12) -0.1561(5) 0.054(4) Uani 1 1 d . . .
O19 O 0.387(3) 0.8728(14) 0.2406(10) 0.117(10) Uani 1 1 d . . .
O20 O 0.529(3) 0.8766(15) 0.1880(9) 0.122(12) Uani 1 1 d . . .
O1W O -0.2899(13) 0.5361(10) 0.2963(5) 0.042(3) Uani 1 1 d . . .
O2W O -0.557(6) 0.086(2) 0.1920(15) 0.23(2) Uani 1 1 d . . .
Er1 Er 0.10032(10) 0.46248(7) 0.28114(3) 0.0392(3) Uani 1 1 d . . .
Er2 Er -0.37963(10) 0.51011(6) 0.21749(3) 0.0332(3) Uani 1 1 d . . .
Sn3 Sn -0.42013(16) 0.00462(8) 0.24601(5) 0.0336(4) Uani 1 1 d . . .

loop_
_atom_site_aniso_label
_atom_site_aniso_U_11
_atom_site_aniso_U_22
_atom_site_aniso_U_33
_atom_site_aniso_U_23
_atom_site_aniso_U_13
_atom_site_aniso_U_12
C1 0.029(9) 0.034(10) 0.051(12) -0.019(9) -0.008(9) 0.021(8)
C2 0.044(12) 0.033(10) 0.031(10) 0.002(8) -0.001(9) 0.002(9)
C3 0.09(2) 0.10(2) 0.041(14) 0.031(15) 0.025(15) 0.05(2)
C4 0.074(19) 0.034(12) 0.061(16) 0.015(11) -0.016(14) -0.014(12)
C5 0.19(4) 0.026(12) 0.042(15) 0.012(11) 0.007(18) -0.023(17)
C6 0.10(2) 0.044(14) 0.060(17) 0.014(12) 0.029(16) -0.009(14)
C7 0.045(12) 0.040(11) 0.031(10) 0.011(8) 0.001(9) 0.013(9)
C8 0.31(8) 0.11(4) 0.10(3) 0.11(3) 0.11(4) 0.08(4)
C9 0.064(15) 0.046(12) 0.023(9) 0.018(9) 0.008(9) 0.017(11)
C10 0.052(13) 0.046(12) 0.031(10) 0.015(9) 0.014(9) 0.026(10)
C11 0.032(10) 0.028(10) 0.040(11) 0.005(8) 0.004(8) 0.005(8)
C12 0.041(11) 0.034(10) 0.029(10) 0.004(8) 0.008(8) -0.004(9)
C13 0.050(13) 0.056(14) 0.034(11) 0.015(10) 0.005(10) 0.016(11)
C14 0.027(9) 0.051(12) 0.036(10) -0.001(9) -0.014(8) 0.014(9)
C15 0.037(11) 0.061(14) 0.053(13) 0.008(11) -0.004(10) 0.037(11)
C16 0.037(11) 0.026(10) 0.065(14) -0.003(9) 0.004(10) 0.010(9)
C17 0.035(11) 0.045(13) 0.062(15) 0.004(11) 0.007(11) 0.010(10)
C18 0.09(2) 0.048(14) 0.041(13) 0.005(11) -0.004(13) 0.013(14)
C19 0.042(13) 0.067(16) 0.067(16) 0.045(14) 0.011(11) 0.015(12)
C20 0.059(16) 0.035(12) 0.079(19) 0.023(13) -0.022(14) 0.000(11)
C21 0.042(11) 0.038(11) 0.026(9) 0.011(8) 0.010(8) 0.012(9)
C22 0.060(16) 0.053(14) 0.028(11) 0.016(10) -0.002(10) 0.005(12)
C23 0.038(11) 0.054(13) 0.041(11) 0.018(10) 0.002(9) 0.023(10)
C24 0.051(14) 0.058(14) 0.032(11) 0.008(10) -0.005(10) 0.014(11)
C25 0.044(12) 0.057(14) 0.028(10) 0.006(9) -0.003(9) 0.005(11)
C26 0.049(14) 0.070(16) 0.040(12) 0.012(11) 0.017(10) 0.021(12)
C27 0.031(10) 0.075(16) 0.054(14) 0.037(12) 0.020(10) 0.030(11)
C28 0.030(9) 0.023(9) 0.032(9) 0.004(7) -0.004(8) 0.006(7)
C29 0.048(13) 0.049(13) 0.049(13) 0.018(10) 0.013(10) 0.028(11)
C30 0.045(12) 0.037(11) 0.034(10) 0.014(8) 0.003(9) 0.006(9)
C31 0.036(10) 0.022(9) 0.035(10) -0.001(7) -0.003(8) 0.000(8)
C32 0.077(18) 0.030(11) 0.045(13) 0.012(9) 0.013(12) 0.010(11)
C33 0.09(2) 0.046(14) 0.049(14) 0.013(11) 0.002(14) 0.008(14)
C34 0.042(12) 0.027(10) 0.053(13) 0.018(9) -0.015(10) -0.010(9)
C35 0.036(11) 0.042(12) 0.069(15) 0.015(11) -0.002(11) 0.026(10)
C36 0.10(2) 0.019(10) 0.076(18) 0.017(11) 0.042(16) 0.014(12)
C37 0.034(10) 0.037(10) 0.029(9) 0.004(8) -0.007(8) 0.008(8)
C38 0.043(12) 0.030(10) 0.043(12) -0.004(8) 0.005(9) 0.006(9)
C39 0.047(12) 0.034(10) 0.031(10) 0.004(8) -0.009(9) 0.018(9)
C40 0.037(11) 0.043(11) 0.020(9) 0.004(8) -0.004(8) 0.000(9)
C41 0.048(12) 0.036(11) 0.029(10) 0.007(8) 0.009(9) 0.019(9)
C42 0.033(10) 0.038(11) 0.031(10) 0.005(8) -0.003(8) -0.008(9)
C43 0.047(14) 0.056(15) 0.081(19) 0.035(14) 0.000(13) -0.002(12)
C44 0.09(2) 0.038(13) 0.058(16) 0.011(11) 0.010(14) 0.001(13)
C45 0.036(12) 0.052(14) 0.058(15) 0.010(11) 0.002(10) 0.010(10)
C46 0.049(13) 0.036(11) 0.051(13) 0.020(10) -0.004(10) -0.016(10)
C47 0.021(8) 0.024(9) 0.040(10) 0.013(8) 0.000(7) 0.001(7)
C48 0.037(11) 0.024(9) 0.053(13) 0.009(9) -0.007(9) 0.015(8)
C49 0.12(3) 0.048(15) 0.044(15) -0.014(12) 0.027(16) -0.044(17)
C50 0.035(10) 0.048(12) 0.029(10) 0.009(9) 0.001(8) 0.019(9)
C51 0.040(12) 0.032(10) 0.040(11) 0.001(8) -0.005(9) -0.002(9)
C52 0.051(13) 0.050(13) 0.029(10) 0.007(9) 0.002(9) 0.007(11)
C53 0.046(13) 0.080(17) 0.033(11) 0.018(11) 0.005(9) 0.042(13)
C54 0.039(11) 0.046(12) 0.035(11) 0.018(9) -0.012(9) -0.002(10)
C55 0.054(14) 0.079(17) 0.023(10) 0.016(10) -0.005(9) 0.021(13)
C56 0.041(11) 0.045(12) 0.028(10) 0.020(9) -0.004(9) 0.008(10)
C72 0.019(7) 0.043(10) 0.016(7) 0.015(7) 0.008(6) 0.013(7)
N1 0.063(13) 0.037(9) 0.027(8) 0.010(7) 0.004(8) 0.013(9)
N2 0.058(12) 0.032(9) 0.032(9) 0.010(7) -0.002(8) 0.013(8)
O1 0.025(7) 0.042(8) 0.055(9) 0.030(7) 0.003(6) 0.005(6)
O2 0.080(13) 0.050(10) 0.039(9) 0.016(7) 0.020(8) 0.022(9)
O3 0.026(8) 0.075(12) 0.074(12) -0.006(9) 0.004(8) 0.011(8)
O4 0.058(10) 0.044(8) 0.029(7) 0.000(6) 0.007(7) 0.019(7)
O5 0.077(15) 0.096(16) 0.081(14) 0.038(12) -0.021(12) 0.011(12)
O6 0.22(5) 0.15(3) 0.08(2) -0.039(19) -0.06(2) 0.02(3)
O7 0.12(2) 0.079(15) 0.106(18) 0.004(13) -0.042(16) 0.041(14)
O8 0.092(14) 0.026(8) 0.061(11) -0.009(7) 0.007(10) 0.018(8)
O9 0.081(14) 0.096(15) 0.049(10) 0.009(10) 0.008(9) 0.060(12)
O10 0.077(13) 0.065(11) 0.025(7) 0.012(7) 0.000(7) 0.016(9)
O11 0.077(12) 0.041(8) 0.020(7) -0.009(6) 0.005(7) 0.004(8)
O12 0.036(8) 0.055(10) 0.082(12) 0.005(9) 0.029(8) 0.015(8)
O13 0.059(9) 0.041(8) 0.016(6) 0.011(5) 0.009(6) 0.015(7)
O14 0.029(7) 0.056(9) 0.046(9) 0.016(7) -0.007(6) 0.001(7)
O15 0.056(10) 0.025(7) 0.045(9) 0.006(6) 0.008(7) 0.006(7)
O16 0.23(3) 0.051(13) 0.107(19) 0.046(13) 0.09(2) 0.070(17)
O17 0.045(9) 0.060(10) 0.045(9) 0.022(8) -0.013(7) 0.006(8)
O18 0.029(8) 0.085(12) 0.043(9) 0.022(8) -0.015(7) -0.003(8)
O19 0.12(2) 0.059(14) 0.12(2) -0.014(14) 0.014(17) -0.052(14)
O20 0.12(2) 0.076(15) 0.12(2) -0.046(14) 0.062(17) -0.049(15)
O1W 0.010(5) 0.062(9) 0.049(8) -0.004(7) -0.008(6) 0.006(6)
O2W 0.32(6) 0.11(3) 0.20(4) -0.06(3) -0.13(4) -0.02(3)
Er1 0.0296(5) 0.0631(7) 0.0275(5) 0.0105(4) 0.0017(4) 0.0141(4)
Er2 0.0271(4) 0.0475(6) 0.0267(5) 0.0072(4) 0.0006(3) 0.0112(4)
Sn3 0.0372(7) 0.0177(6) 0.0367(7) -0.0055(5) 0.0098(6) -0.0065(5)

loop_
_atom_type_symbol
_atom_type_description
_atom_type_scat_dispersion_real
_atom_type_scat_dispersion_imag
_atom_type_scat_source
C C 0.0033 0.0016 'International Tables Vol C Tables 4.2.6.8 and 6.1.1.4'
H H 0.0000 0.0000 'International Tables Vol C Tables 4.2.6.8 and 6.1.1.4'
N N 0.0061 0.0033 'International Tables Vol C Tables 4.2.6.8 and 6.1.1.4'
O O 0.0106 0.0060 'International Tables Vol C Tables 4.2.6.8 and 6.1.1.4'
Er Er -0.2586 4.9576 'International Tables Vol C Tables 4.2.6.8 and 6.1.1.4'
Sn Sn -0.6537 1.4246 'International Tables Vol C Tables 4.2.6.8 and 6.1.1.4'
Ca Ca 0.2262 0.3064 'International Tables Vol C Tables 4.2.6.8 and 6.1.1.4'

loop_
_geom_angle_atom_site_label_1
_geom_angle_atom_site_label_2
_geom_angle_atom_site_label_3
_geom_angle
_geom_angle_site_symmetry_1
_geom_angle_site_symmetry_3
_geom_angle_publ_flag
O4 C1 O3 131.3(19) . . ?
O4 C1 C2 112.5(19) . . ?
O3 C1 C2 115.0(18) . . ?
C3 C2 C1 123(2) . . ?
C3 C2 C7 118(2) . . ?
C1 C2 C7 119.4(19) . . ?
C4 C3 C2 119(2) . . ?
C3 C4 C5 125(3) . . ?
C3 C4 C8 129(3) . . ?
C5 C4 C8 106(3) . . ?
C6 C5 C4 119(3) . . ?
C7 C6 C5 119(2) . . ?
C6 C7 C10 118.6(19) . . ?
C6 C7 C2 118(2) . . ?
C10 C7 C2 122.8(19) . . ?
O5 C8 O6 129(4) . . ?
O5 C8 C4 91(4) . . ?
O6 C8 C4 135(5) . . ?
C10 C9 C13 118(2) . . ?
N1 C10 C9 123.5(19) . . ?
N1 C10 C7 116.2(18) . . ?
C9 C10 C7 119.8(19) . . ?
N1 C11 C12 123.7(18) . . ?
N1 C11 C14 115.5(18) . . ?
C12 C11 C14 120.2(18) . . ?
C11 C12 C13 119.4(19) . . ?
C12 C13 C9 117.0(19) . . ?
C12 C13 C21 124(2) . . ?
C9 C13 C21 119(2) . . ?
C15 C14 C19 123(2) . . ?
C15 C14 C11 124.2(19) . . ?
C19 C14 C11 112.2(19) . . ?
C14 C15 C16 119.1(19) . . ?
C14 C15 C28 121.9(18) . . ?
C16 C15 C28 119(2) . . ?
C15 C16 C17 121(2) . . ?
C16 C17 C20 121(2) . . ?
C16 C17 C18 122(2) . . ?
C20 C17 C18 117(2) . . ?
C19 C18 C17 119(2) . . ?
C18 C19 C14 116(2) . . ?
O8 C20 O7 131(3) . . ?
O8 C20 C17 117(2) . . ?
O7 C20 C17 112(3) . . ?
C22 C21 C26 121.0(19) . . ?
C22 C21 C13 117.2(19) . . ?
C26 C21 C13 121.2(18) . . ?
C21 C22 C23 120(2) . . ?
C24 C23 C22 119(2) . . ?
C23 C24 C25 123(2) . . ?
C23 C24 C27 119.9(19) . . ?
C25 C24 C27 116(2) . . ?
C26 C25 C24 116(2) . . ?
C25 C26 C21 119(2) . . ?
O10 C27 O9 117(2) . . ?
O10 C27 C24 116(2) . . ?
O9 C27 C24 126(2) . . ?
O10 C27 Er1 60.5(11) . 2_566 ?
O9 C27 Er1 57.2(12) . 2_566 ?
C24 C27 Er1 174.9(19) . 2_566 ?
O1 C28 O2 122.6(18) . . ?
O1 C28 C15 116.8(17) . . ?
O2 C28 C15 120.6(19) . . ?
O12 C29 O11 123(2) . . ?
O12 C29 C30 119(2) . . ?
O11 C29 C30 117.4(18) . . ?
C31 C30 C35 118(2) . . ?
C31 C30 C29 126.4(18) . . ?
C35 C30 C29 115.8(18) . . ?
C30 C31 C32 123.6(18) . . ?
C30 C31 C37 121.3(17) . . ?
C32 C31 C37 115.0(17) . . ?
C31 C32 C33 119(2) . . ?
C32 C33 C34 119(2) . . ?
C35 C34 C33 119(2) . . ?
C35 C34 C36 118(2) . . ?
C33 C34 C36 123(2) . . ?
C34 C35 C30 121(2) . . ?
O15 C36 O16 125(2) . . ?
O15 C36 C34 119(2) . . ?
O16 C36 C34 116(2) . . ?
N2 C37 C38 123.7(18) . . ?
N2 C37 C31 117.7(16) . . ?
C38 C37 C31 118.3(17) . . ?
C37 C38 C39 118.2(18) . . ?
C40 C39 C38 117.0(18) . . ?
C40 C39 C50 120.8(18) . . ?
C38 C39 C50 122.2(18) . . ?
C39 C40 C41 117.9(19) . . ?
N2 C41 C40 127(2) . . ?
N2 C41 C42 114.6(18) . . ?
C40 C41 C42 118.1(18) . . ?
C43 C42 C47 118.1(19) . . ?
C43 C42 C41 120.1(19) . . ?
C47 C42 C41 121.7(17) . . ?
C42 C43 C44 122(3) . . ?
C43 C44 C45 120(2) . . ?
C49 C45 C46 124(2) . . ?
C49 C45 C44 119(2) . . ?
C46 C45 C44 117(2) . . ?
C47 C46 C45 123(2) . . ?
C46 C47 C42 120.0(18) . . ?
C46 C47 C48 118.8(18) . . ?
C42 C47 C48 121.1(17) . . ?
O14 C48 O13 125(2) . . ?
O14 C48 C47 116.3(17) . . ?
O13 C48 C47 118.6(17) . . ?
O20 C49 O19 113(3) . . ?
O20 C49 C45 128(3) . . ?
O19 C49 C45 119(3) . . ?
C55 C50 C51 118.7(18) . . ?
C55 C50 C39 123.0(19) . . ?
C51 C50 C39 118.3(18) . . ?
C52 C51 C50 120.6(19) . . ?
C51 C52 C53 117(2) . . ?
C54 C53 C52 123.5(19) . . ?
C54 C53 C56 120(2) . . ?
C52 C53 C56 116(2) . . ?
C53 C54 C55 118(2) . . ?
C50 C55 C54 123(2) . . ?
O17 C56 O18 119.3(17) . . ?
O17 C56 C53 123.3(18) . . ?
O18 C56 C53 117.1(19) . . ?
O17 C56 Er2 59.2(10) . 2_465 ?
O18 C56 Er2 60.2(10) . 2_465 ?
C53 C56 Er2 176.8(16) . 2_465 ?
C10 N1 C11 118.2(18) . . ?
C37 N2 C41 116.3(18) . . ?
C28 O1 Er1 140.3(12) . . ?
C28 O2 Er2 144.5(15) . 1_655 ?
C1 O3 Er1 139.7(14) . . ?
C1 O4 Er2 133.2(13) . 1_655 ?
C8 O5 Sn3 131(2) . 1_665 ?
C20 O8 Sn3 135.1(16) . 1_655 ?
C27 O9 Er1 96.6(14) . 2_566 ?
C27 O10 Er1 91.4(14) . 2_566 ?
C29 O11 Er1 137.2(15) . . ?
C29 O12 Er2 153.3(17) . . ?
C48 O13 Er1 152.7(13) . . ?
C48 O14 Er2 135.2(14) . . ?
C36 O15 Sn3 156(2) . . ?
C56 O17 Er2 94.0(12) . 2_465 ?
C56 O18 Er2 92.0(12) . 2_465 ?
C49 O19 Sn3 99.1(19) . 1_665 ?
C49 O20 Sn3 96.7(18) . 1_665 ?
O13 Er1 O3 82.3(6) . . ?
O13 Er1 O11 82.9(6) . . ?
O3 Er1 O11 164.1(6) . . ?
O13 Er1 O1 156.6(5) . . ?
O3 Er1 O1 83.2(6) . . ?
O11 Er1 O1 108.9(6) . . ?
O13 Er1 C72 79.3(5) . . ?
O3 Er1 C72 93.8(6) . . ?
O11 Er1 C72 78.0(6) . . ?
O1 Er1 C72 83.4(5) . . ?
O13 Er1 O9 126.9(5) . 2_566 ?
O3 Er1 O9 102.5(7) . 2_566 ?
O11 Er1 O9 90.9(7) . 2_566 ?
O1 Er1 O9 74.3(6) . 2_566 ?
C72 Er1 O9 150.4(6) . 2_566 ?
O13 Er1 O10 73.3(5) . 2_566 ?
O3 Er1 O10 88.5(6) . 2_566 ?
O11 Er1 O10 92.5(6) . 2_566 ?
O1 Er1 O10 124.6(5) . 2_566 ?
C72 Er1 O10 152.0(5) . 2_566 ?
O9 Er1 O10 54.3(6) 2_566 2_566 ?
O13 Er1 C27 100.8(5) . 2_566 ?
O3 Er1 C27 97.8(7) . 2_566 ?
O11 Er1 C27 90.4(7) . 2_566 ?
O1 Er1 C27 99.3(6) . 2_566 ?
C72 Er1 C27 168.3(7) . 2_566 ?
O9 Er1 C27 26.2(6) 2_566 2_566 ?
O10 Er1 C27 28.1(6) 2_566 2_566 ?
O2 Er2 O4 85.7(6) 1_455 1_455 ?
O2 Er2 O14 156.5(6) 1_455 . ?
O4 Er2 O14 106.9(6) 1_455 . ?
O2 Er2 O12 84.4(6) 1_455 . ?
O4 Er2 O12 168.9(6) 1_455 . ?
O14 Er2 O12 80.8(6) . . ?
O2 Er2 O18 75.3(6) 1_455 2_465 ?
O4 Er2 O18 90.5(6) 1_455 2_465 ?
O14 Er2 O18 123.1(5) . 2_465 ?
O12 Er2 O18 91.8(7) . 2_465 ?
O2 Er2 O17 129.0(6) 1_455 2_465 ?
O4 Er2 O17 86.3(6) 1_455 2_465 ?
O14 Er2 O17 72.7(5) . 2_465 ?
O12 Er2 O17 103.8(6) . 2_465 ?
O18 Er2 O17 54.5(5) 2_465 2_465 ?
O2 Er2 O1W 79.8(6) 1_455 . ?
O4 Er2 O1W 79.6(5) 1_455 . ?
O14 Er2 O1W 83.0(5) . . ?
O12 Er2 O1W 93.7(6) . . ?
O18 Er2 O1W 153.8(5) 2_465 . ?
O17 Er2 O1W 147.0(6) 2_465 . ?
O2 Er2 C56 102.5(6) 1_455 2_465 ?
O4 Er2 C56 86.9(6) 1_455 2_465 ?
O14 Er2 C56 98.0(6) . 2_465 ?
O12 Er2 C56 100.1(7) . 2_465 ?
O18 Er2 C56 27.8(6) 2_465 2_465 ?
O17 Er2 C56 26.7(6) 2_465 2_465 ?
O1W Er2 C56 166.2(6) . 2_465 ?
O8 Sn3 O15 80.6(6) 1_455 . ?
O8 Sn3 O5 102.4(8) 1_455 1_445 ?
O15 Sn3 O5 79.7(7) . 1_445 ?
O8 Sn3 O2W 82.7(8) 1_455 . ?
O15 Sn3 O2W 88.7(14) . . ?
O5 Sn3 O2W 166.3(14) 1_445 . ?
O8 Sn3 O19 151.3(9) 1_455 1_445 ?
O15 Sn3 O19 128.1(8) . 1_445 ?
O5 Sn3 O19 85.8(10) 1_445 1_445 ?
O2W Sn3 O19 95.8(12) . 1_445 ?
O8 Sn3 O20 159.2(7) 1_455 1_445 ?
O15 Sn3 O20 79.3(6) . 1_445 ?
O5 Sn3 O20 79.5(10) 1_445 1_445 ?
O2W Sn3 O20 91.3(11) . 1_445 ?
O19 Sn3 O20 49.0(8) 1_445 1_445 ?

loop_
_geom_bond_atom_site_label_1
_geom_bond_atom_site_label_2
_geom_bond_distance
_geom_bond_site_symmetry_2
_geom_bond_publ_flag
C1 O4 1.25(2) . ?
C1 O3 1.24(3) . ?
C1 C2 1.55(3) . ?
C2 C3 1.52(4) . ?
C2 C7 1.42(3) . ?
C3 C4 1.21(4) . ?
C4 C5 1.37(4) . ?
C4 C8 1.81(6) . ?
C5 C6 1.43(3) . ?
C6 C7 1.38(3) . ?
C7 C10 1.47(3) . ?
C8 O5 1.49(6) . ?
C8 O6 1.10(8) . ?
C9 C10 1.37(3) . ?
C9 C13 1.44(3) . ?
C10 N1 1.35(3) . ?
C11 N1 1.34(3) . ?
C11 C12 1.36(3) . ?
C11 C14 1.47(3) . ?
C12 C13 1.41(3) . ?
C13 C21 1.52(3) . ?
C14 C15 1.36(3) . ?
C14 C19 1.44(3) . ?
C15 C16 1.41(3) . ?
C15 C28 1.50(3) . ?
C16 C17 1.40(3) . ?
C17 C20 1.56(4) . ?
C17 C18 1.35(3) . ?
C18 C19 1.50(4) . ?
C20 O8 1.23(3) . ?
C20 O7 1.22(3) . ?
C21 C22 1.39(3) . ?
C21 C26 1.41(3) . ?
C22 C23 1.40(3) . ?
C23 C24 1.36(3) . ?
C24 C25 1.43(3) . ?
C24 C27 1.51(3) . ?
C25 C26 1.43(3) . ?
C27 O10 1.30(3) . ?
C27 O9 1.22(3) . ?
C27 Er1 2.75(2) 2_566 ?
C28 O1 1.26(2) . ?
C28 O2 1.21(2) . ?
C29 O12 1.23(3) . ?
C29 O11 1.28(3) . ?
C29 C30 1.47(3) . ?
C30 C31 1.39(3) . ?
C30 C35 1.43(3) . ?
C31 C32 1.40(3) . ?
C31 C37 1.53(3) . ?
C32 C33 1.43(3) . ?
C33 C34 1.44(3) . ?
C34 C35 1.44(3) . ?
C34 C36 1.47(3) . ?
C36 O15 1.24(3) . ?
C36 O16 1.18(3) . ?
C37 N2 1.34(3) . ?
C37 C38 1.36(3) . ?
C38 C39 1.40(3) . ?
C39 C40 1.39(3) . ?
C39 C50 1.51(3) . ?
C40 C41 1.34(3) . ?
C41 N2 1.28(2) . ?
C41 C42 1.57(3) . ?
C42 C43 1.40(3) . ?
C42 C47 1.36(3) . ?
C43 C44 1.37(4) . ?
C44 C45 1.41(3) . ?
C45 C49 1.39(3) . ?
C45 C46 1.36(3) . ?
C46 C47 1.39(3) . ?
C47 C48 1.52(3) . ?
C48 O14 1.19(2) . ?
C48 O13 1.26(2) . ?
C49 O20 1.20(4) . ?
C49 O19 1.19(3) . ?
C50 C55 1.36(3) . ?
C50 C51 1.47(3) . ?
C51 C52 1.36(3) . ?
C52 C53 1.47(3) . ?
C53 C54 1.34(3) . ?
C53 C56 1.51(3) . ?
C54 C55 1.41(3) . ?
C56 O17 1.24(3) . ?
C56 O18 1.28(2) . ?
C56 Er2 2.747(18) 2_465 ?
C72 Er1 2.343(15) . ?
O1 Er1 2.259(13) . ?
O2 Er2 2.264(16) 1_655 ?
O3 Er1 2.270(17) . ?
O4 Er2 2.259(14) 1_655 ?
O5 Sn3 2.29(2) 1_665 ?
O8 Sn3 2.238(15) 1_655 ?
O9 Er1 2.327(18) 2_566 ?
O10 Er1 2.394(17) 2_566 ?
O11 Er1 2.257(16) . ?
O12 Er2 2.202(16) . ?
O13 Er1 2.248(13) . ?
O14 Er2 2.277(14) . ?
O15 Sn3 2.267(15) . ?
O17 Er2 2.366(14) 2_465 ?
O18 Er2 2.386(14) 2_465 ?
O19 Sn3 2.384(19) 1_665 ?
O20 Sn3 2.42(2) 1_665 ?
O1W Er2 2.340(14) . ?
O2W Sn3 2.63(4) . ?
Er1 O9 2.327(18) 2_566 ?
Er1 O10 2.394(17) 2_566 ?
Er1 C27 2.75(2) 2_566 ?
Er2 O2 2.264(17) 1_455 ?
Er2 O4 2.259(14) 1_455 ?
Er2 O18 2.386(14) 2_465 ?
Er2 O17 2.366(14) 2_465 ?
Er2 C56 2.747(18) 2_465 ?
Sn3 O8 2.238(15) 1_455 ?
Sn3 O5 2.29(2) 1_445 ?
Sn3 O19 2.384(19) 1_445 ?
Sn3 O20 2.42(2) 1_445 ?
